data_7222816
loop_
_publ_author_name
'Roehr, C.'

_publ_section_title
;
 K19 Pb8 O4 (O H)3 und K Pb: Ein Oxid-hydroxid und eine Zintl-Phase mit (P
 B4)4- -Anionen
;
_journal_name_full
;
Zeitschrift fuer Naturforschung, Teil B. Anorganische Chemie, Organische 
Chemie (42,1987-)
;
_journal_page_first 802
_journal_page_last 808
_journal_volume 50
_journal_year 1995
_chemical_formula_sum 'K8 Pb8'
_space_group_IT_number 142
_symmetry_space_group_name_Hall '-I 4bd 2c'
_symmetry_space_group_name_H-M 'I 41/a c d :2'
_cell_angle_alpha 90
_cell_angle_beta 90
_cell_angle_gamma 90
_cell_formula_units_Z 4
_cell_length_a 11.532
_cell_length_b 11.532
_cell_length_c 18.868
_cell_volume 2509.199
_citation_journal_id_ASTM ZNBSEN
_cod_data_source_file Roehr_ZNBSEN_1995_1728.cif
_cod_data_source_block K8Pb8
_cod_database_code 7222816

loop_
_symmetry_equiv_pos_as_xyz
x,y,z
-y+1/4,x+3/4,z+1/4
-x+1/2,-y,z+1/2
y+1/4,-x+1/4,z+3/4
x,-y,-z+1/2
y+1/4,x+3/4,-z+3/4
-x+1/2,y,-z
-y+1/4,-x+1/4,-z+1/4
-x,-y,-z
y-1/4,-x-3/4,-z-1/4
x-1/2,y,-z-1/2
-y-1/4,x-1/4,-z-3/4
-x,y,z-1/2
-y-1/4,-x-3/4,z-3/4
x-1/2,-y,z
y-1/4,x-1/4,z-1/4
x+1/2,y+1/2,z+1/2
-y+3/4,x+5/4,z+3/4
-x+1,-y+1/2,z+1
y+3/4,-x+3/4,z+5/4
x+1/2,-y+1/2,-z+1
y+3/4,x+5/4,-z+5/4
-x+1,y+1/2,-z+1/2
-y+3/4,-x+3/4,-z+3/4
-x+1/2,-y+1/2,-z+1/2
y+1/4,-x-1/4,-z+1/4
x,y+1/2,-z
-y+1/4,x+1/4,-z-1/4
-x+1/2,y+1/2,z
-y+1/4,-x-1/4,z-1/4
x,-y+1/2,z+1/2
y+1/4,x+1/4,z+1/4

loop_
_atom_site_label
_atom_site_type_symbol
_atom_site_fract_x
_atom_site_fract_y
_atom_site_fract_z
_atom_site_occupancy
_atom_site_U_iso_or_equiv
K1 K 0.6217 0.8717 0.125 1 0.0
K2 K 0.8689 0 0.25 1 0.0
Pb1 Pb 0.06141 0.13045 0.93344 1 0.0
